data_2239744
loop_
_publ_author_name
'Harrison, William T. A.'
'Johnston, Magnus G.'

_publ_section_title
;
 Crystal structure of ammonium divanadium(IV,V) tellurium(IV) heptaoxide
;
_journal_coeditor_code WM0003
_journal_issue 7
_journal_name_full 'Acta Crystallographica Section E'
_journal_page_first 27
_journal_page_last 30
_journal_paper_doi 10.1107/S1600536814011015
_journal_volume 70
_journal_year 2014
_chemical_formula_iupac '(N H4) (V O2)2 (Te O3)'
_chemical_formula_structural '(N H4) 2(V O2) (Te O3)'
_chemical_formula_sum 'H4 N O7 Te V2'
_chemical_formula_weight 359.52
_chemical_name_systematic
;
Ammonium divanadium(IV,V) tellurium(IV) heptaoxide
;
_space_group_IT_number 33
_symmetry_cell_setting orthorhombic
_symmetry_space_group_name_Hall 'P 2c -2n'
_symmetry_space_group_name_H-M 'P n a 21'
_atom_sites_solution_hydrogens notdet
_atom_sites_solution_primary direct
_atom_sites_solution_secondary difmap
_audit_creation_method SHELXL-97
_cell_angle_alpha 90.00
_cell_angle_beta 90.00
_cell_angle_gamma 90.00
_cell_formula_units_Z 4
_cell_length_a 18.945(2)
_cell_length_b 7.0277(8)
_cell_length_c 5.4402(6)
_cell_measurement_reflns_used 5060
_cell_measurement_temperature 293(2)
_cell_measurement_theta_max 32.5
_cell_measurement_theta_min 2.2
_cell_volume 724.31(14)
_computing_cell_refinement 'SAINT (Bruker, 2000)'
_computing_data_collection 'SMART (Bruker, 2000)'
_computing_data_reduction 'SAINT (Bruker, 2000)'
_computing_molecular_graphics 'ORTEP-3 for Windows (Farrugia, 2012) and ATOMS (Dowty, 1999)'
_computing_publication_material 'SHELXL97 (Sheldrick, 2008)'
_computing_structure_refinement 'SHELXL97 (Sheldrick, 2008)'
_computing_structure_solution 'SHELXS97 (Sheldrick, 2008)'
_diffrn_ambient_temperature 293(2)
_diffrn_measured_fraction_theta_full 0.994
_diffrn_measured_fraction_theta_max 0.994
_diffrn_measurement_device_type 'Bruker SMART1000 CCD'
_diffrn_measurement_method \w
_diffrn_radiation_monochromator graphite
_diffrn_radiation_source 'fine-focus sealed tube'
_diffrn_radiation_type MoK\a
_diffrn_radiation_wavelength 0.71073
_diffrn_reflns_av_R_equivalents 0.0467
_diffrn_reflns_av_sigmaI/netI 0.0663
_diffrn_reflns_limit_h_max 26
_diffrn_reflns_limit_h_min -28
_diffrn_reflns_limit_k_max 10
_diffrn_reflns_limit_k_min -10
_diffrn_reflns_limit_l_max 8
_diffrn_reflns_limit_l_min -6
_diffrn_reflns_number 7528
_diffrn_reflns_theta_full 32.52
_diffrn_reflns_theta_max 32.52
_diffrn_reflns_theta_min 2.15
_diffrn_standards_decay_% 0
_exptl_absorpt_coefficient_mu 6.522
_exptl_absorpt_correction_T_max 0.881
_exptl_absorpt_correction_T_min 0.404
_exptl_absorpt_correction_type multi-scan
_exptl_absorpt_process_details '(<i>SADABS</i>; Bruker, 2000)'
_exptl_crystal_colour 'dark red'
_exptl_crystal_density_diffrn 3.297
_exptl_crystal_density_method 'not measured'
_exptl_crystal_description rod
_exptl_crystal_F_000 660
_exptl_crystal_size_max 0.17
_exptl_crystal_size_mid 0.02
_exptl_crystal_size_min 0.02
_refine_diff_density_max 0.990
_refine_diff_density_min -1.131
_refine_ls_abs_structure_details 'Flack (1983), 1201 Friedel pairs'
_refine_ls_abs_structure_Flack 0.50(10)
_refine_ls_extinction_method none
_refine_ls_goodness_of_fit_ref 0.975
_refine_ls_matrix_type full
_refine_ls_number_parameters 101
_refine_ls_number_reflns 2368
_refine_ls_number_restraints 1
_refine_ls_restrained_S_all 0.975
_refine_ls_R_factor_all 0.0742
_refine_ls_R_factor_gt 0.0397
_refine_ls_shift/su_max 0.000
_refine_ls_shift/su_mean 0.000
_refine_ls_structure_factor_coef Fsqd
_refine_ls_weighting_details 'calc w=1/[\s^2^(Fo^2^)+(0.0318P)^2^] where P=(Fo^2^+2Fc^2^)/3'
_refine_ls_weighting_scheme calc
_refine_ls_wR_factor_gt 0.0743
_refine_ls_wR_factor_ref 0.0823
_reflns_number_gt 1595
_reflns_number_total 2368
_reflns_threshold_expression I>2\s(I)
_cod_data_source_file wm0003sup1.cf
_cod_data_source_block I
_cod_original_cell_volume 724.29(14)
_cod_database_code 2239744
_cod_database_fobs_code 2239744

loop_
_symmetry_equiv_pos_as_xyz
'x, y, z'
'-x, -y, z+1/2'
'x+1/2, -y+1/2, z'
'-x+1/2, y+1/2, z+1/2'

loop_
_atom_site_type_symbol
_atom_site_label
_atom_site_fract_x
_atom_site_fract_y
_atom_site_fract_z
_atom_site_U_iso_or_equiv
_atom_site_adp_type
_atom_site_calc_flag
_atom_site_occupancy
_atom_site_symmetry_multiplicity
N N1 0.0293(3) 0.2583(8) 0.225(5) 0.031(2) Uani d 1 1
V V1 0.31266(5) 0.53486(13) 0.2408(12) 0.0245(2) Uani d 1 1
V V2 0.12159(5) 0.75777(13) 0.2385(9) 0.0238(2) Uani d 1 1
Te Te1 0.164135(17) 0.50920(5) 0.7434(5) 0.02034(10) Uani d 1 1
O O1 0.1064(8) 0.561(3) 0.985(2) 0.056(5) Uani d 1 1
O O2 0.0970(8) 0.575(3) 0.490(2) 0.048(4) Uani d 1 1
O O3 0.1367(2) 0.2463(7) 0.728(4) 0.053(2) Uani d 1 1
O O4 0.3316(4) 0.4539(9) -0.0638(13) 0.0355(15) Uani d 1 1
O O5 0.0453(3) 0.8594(7) 0.231(5) 0.055(2) Uani d 1 1
O O6 0.2292(2) 0.6033(8) 0.224(4) 0.043(2) Uani d 1 1
O O7 0.3270(3) 0.3621(9) 0.4347(13) 0.0332(14) Uani d 1 1

loop_
_atom_site_aniso_label
_atom_site_aniso_U_11
_atom_site_aniso_U_22
_atom_site_aniso_U_33
_atom_site_aniso_U_12
_atom_site_aniso_U_13
_atom_site_aniso_U_23
N1 0.020(2) 0.021(3) 0.053(6) -0.004(2) 0.000(7) 0.005(7)
V1 0.0150(4) 0.0096(4) 0.0488(7) 0.0017(3) -0.003(2) 0.003(3)
V2 0.0200(4) 0.0128(4) 0.0386(6) -0.0008(3) -0.0089(16) -0.003(2)
Te1 0.01691(14) 0.01447(16) 0.02964(19) 0.00084(13) 0.0000(9) -0.0019(7)
O1 0.017(5) 0.099(10) 0.052(8) -0.022(5) 0.018(4) -0.054(7)
O2 0.018(5) 0.088(9) 0.040(8) -0.011(5) -0.006(4) 0.038(6)
O3 0.028(2) 0.018(2) 0.114(7) 0.003(2) -0.037(7) -0.004(8)
O4 0.043(4) 0.029(3) 0.035(3) 0.012(3) 0.005(3) -0.002(3)
O5 0.030(2) 0.020(2) 0.115(6) 0.007(2) -0.025(9) -0.005(11)
O6 0.018(2) 0.040(3) 0.070(6) 0.0099(19) -0.008(6) -0.021(7)
O7 0.036(3) 0.027(3) 0.037(4) 0.003(3) 0.002(3) 0.010(3)

loop_
_atom_type_symbol
_atom_type_description
_atom_type_scat_dispersion_real
_atom_type_scat_dispersion_imag
_atom_type_scat_source
O O 0.0106 0.0060 'International Tables Vol C Tables 4.2.6.8 and 6.1.1.4'
H H 0.0000 0.0000 'International Tables Vol C Tables 4.2.6.8 and 6.1.1.4'
V V 0.3005 0.5294 'International Tables Vol C Tables 4.2.6.8 and 6.1.1.4'
Te Te -0.5308 1.6751 'International Tables Vol C Tables 4.2.6.8 and 6.1.1.4'
N N 0.0061 0.0033 'International Tables Vol C Tables 4.2.6.8 and 6.1.1.4'

loop_
_geom_angle_atom_site_label_1
_geom_angle_atom_site_label_2
_geom_angle_atom_site_label_3
_geom_angle_site_symmetry_1
_geom_angle_site_symmetry_3
_geom_angle
_geom_angle_publ_flag
O7 V1 O6 . . 114.3(6) ?
O7 V1 O3 . 4_554 124.1(7) ?
O6 V1 O3 . 4_554 105.7(3) ?
O7 V1 O4 . . 109.2(4) ?
O6 V1 O4 . . 103.4(8) ?
O3 V1 O4 4_554 . 97.0(7) ?
O5 V2 O2 . . 95.6(9) ?
O5 V2 O4 . 4 96.2(5) ?
O2 V2 O4 . 4 100.8(6) ?
O5 V2 O1 . 1_554 99.2(8) ?
O2 V2 O1 . 1_554 89.7(3) ?
O4 V2 O1 4 1_554 160.3(5) ?
O5 V2 O7 . 4_554 104.2(8) ?
O2 V2 O7 . 4_554 157.0(6) ?
O4 V2 O7 4 4_554 88.6(3) ?
O1 V2 O7 1_554 4_554 75.9(6) ?
O5 V2 O6 . . 176.1(11) ?
O2 V2 O6 . . 85.7(6) ?
O4 V2 O6 4 . 87.1(4) ?
O1 V2 O6 1_554 . 77.0(6) ?
O7 V2 O6 4_554 . 73.8(5) ?
O1 Te1 O3 . . 93.7(9) ?
O1 Te1 O2 . . 94.2(3) ?
O3 Te1 O2 . . 91.2(7) ?
Te1 O1 V2 . 1_556 125.5(9) y
Te1 O2 V2 . . 120.3(8) y
V1 O3 Te1 4_545 . 131.3(2) y
V1 O4 V2 . 4_544 145.3(4) y
V1 O6 V2 . . 167.7(6) y
V1 O7 V2 . 4_545 149.9(4) y

loop_
_geom_bond_atom_site_label_1
_geom_bond_atom_site_label_2
_geom_bond_site_symmetry_2
_geom_bond_distance
_geom_bond_publ_flag
V1 O7 . 1.631(7) y
V1 O6 . 1.656(5) y
V1 O3 4_554 1.770(5) y
V1 O4 . 1.788(9) y
V2 O5 . 1.612(5) y
V2 O2 . 1.935(15) y
V2 O4 4 1.961(7) y
V2 O1 1_554 1.973(16) y
V2 O7 4_554 2.053(7) y
V2 O6 . 2.311(5) y
Te1 O1 . 1.748(14) y
Te1 O3 . 1.921(5) y
Te1 O2 . 1.931(14) y
O1 V2 1_556 1.973(16) ?
O3 V1 4_545 1.770(5) ?
O4 V2 4_544 1.961(7) ?
O7 V2 4_545 2.053(7) ?

loop_
_geom_hbond_atom_site_label_D
_geom_hbond_atom_site_label_A
_geom_hbond_site_symmetry_A
_geom_hbond_distance_DA
N1 O5 1_545 2.820(7)
N1 O1 1_554 2.89(2)
N1 O2 . 2.95(2)
N1 O2 2_564 2.96(2)
N1 O5 2_564 3.15(3)
N1 O1 2_564 3.20(2)
N1 O5 2_565 3.20(3)
N1 O3 1_554 3.39(3)
